data_4085185
loop_
_publ_author_name
'Day, Benjamin M.'
'McDouall, Joseph J. W.'
'Clayden, Jonathan'
'Layfield, Richard A.'

_publ_section_title
;
 Directed Lithiation of Pentadienylsilanes
;
_journal_issue 11
_journal_name_full Organometallics
_journal_page_first 2348
_journal_paper_doi 10.1021/om501144f
_journal_volume 34
_journal_year 2015
_chemical_formula_moiety 'C14 H28 Li N O2 Si'
_chemical_formula_sum 'C14 H28 Li N O2 Si'
_chemical_formula_weight 277.40
_space_group_crystal_system triclinic
_space_group_IT_number 2
_space_group_name_Hall '-P 1'
_space_group_name_H-M_alt 'P -1'
_symmetry_space_group_name_Hall '-P 1'
_symmetry_space_group_name_H-M 'P -1'
_atom_sites_solution_hydrogens geom
_atom_sites_solution_primary direct
_audit_creation_date 2014-09-17
_audit_creation_method
;
Olex2 1.2
(compiled 2014.08.28 svn.r2986 for OlexSys, GUI svn.r4874)
;
_cell_angle_alpha 85.418(4)
_cell_angle_beta 78.953(4)
_cell_angle_gamma 80.657(4)
_cell_formula_units_Z 2
_cell_length_a 7.6101(3)
_cell_length_b 8.4731(4)
_cell_length_c 14.0204(7)
_cell_measurement_reflns_used 3305
_cell_measurement_temperature 150.03(10)
_cell_measurement_theta_max 27.5280
_cell_measurement_theta_min 3.6630
_cell_volume 874.42(7)
_computing_cell_refinement
;
CrysAlisPro, Agilent Technologies,
Version 1.171.36.32 (release 02-08-2013 CrysAlis171 .NET)
(compiled Aug  2 2013,16:46:58)
;
_computing_data_collection
;
CrysAlisPro, Agilent Technologies,
Version 1.171.36.32 (release 02-08-2013 CrysAlis171 .NET)
(compiled Aug  2 2013,16:46:58)
;
_computing_data_reduction
;
CrysAlisPro, Agilent Technologies,
Version 1.171.36.32 (release 02-08-2013 CrysAlis171 .NET)
(compiled Aug  2 2013,16:46:58)
;
_computing_molecular_graphics 'Olex2 (Dolomanov et al., 2009)'
_computing_publication_material 'Olex2 (Dolomanov et al., 2009)'
_computing_structure_refinement 'ShelXL (Sheldrick, 2008)'
_computing_structure_solution 'ShelXS (Sheldrick, 2008)'
_diffrn_ambient_temperature 150.03(10)
_diffrn_detector_area_resol_mean 8.0714
_diffrn_measured_fraction_theta_full 0.998
_diffrn_measured_fraction_theta_max 0.998
_diffrn_measurement_details
;
  1 omega    1.00   68.00   1.0000    8.0750
omega____ theta____ kappa____ phi______ frames
    -       19.4509   57.0000   30.0000 67

  2 omega   -5.00   87.00   1.0000    8.0750
omega____ theta____ kappa____ phi______ frames
    -       19.4509   77.0000   90.0000 92

  3 omega   -6.00   83.00   1.0000    8.0750
omega____ theta____ kappa____ phi______ frames
    -       19.4509   77.0000  -90.0000 89

  4 omega   19.00   88.00   1.0000    8.0750
omega____ theta____ kappa____ phi______ frames
    -       19.4509   57.0000 -180.0000 69

  5 omega   39.00   75.00   1.0000    8.0750
omega____ theta____ kappa____ phi______ frames
    -       19.4509 -122.0000  -89.0000 36

  6 omega  -36.00   50.00   1.0000    8.0750
omega____ theta____ kappa____ phi______ frames
    -       19.4509  -77.0000  120.0000 86

  7 omega  -49.00   19.00   1.0000    8.0750
omega____ theta____ kappa____ phi______ frames
    -       19.4509  -57.0000   30.0000 68

  8 omega  -46.00   33.00   1.0000    8.0750
omega____ theta____ kappa____ phi______ frames
    -       19.4509  -57.0000  -60.0000 79

  9 omega  -49.00   27.00   1.0000    8.0750
omega____ theta____ kappa____ phi______ frames
    -       19.4509  -57.0000 -150.0000 76

 10 omega  -73.00  -44.00   1.0000    8.0750
omega____ theta____ kappa____ phi______ frames
    -      -18.3571  122.0000   -8.0000 29
;
_diffrn_measurement_device_type 'SuperNova, Single source at offset, Eos'
_diffrn_measurement_method '\w scans'
_diffrn_orient_matrix_UB_11 0.0077690000
_diffrn_orient_matrix_UB_12 -0.0664470000
_diffrn_orient_matrix_UB_13 0.0338614000
_diffrn_orient_matrix_UB_21 0.0175709000
_diffrn_orient_matrix_UB_22 -0.0528688000
_diffrn_orient_matrix_UB_23 -0.0386079000
_diffrn_orient_matrix_UB_31 0.0941155000
_diffrn_orient_matrix_UB_32 0.0023247000
_diffrn_orient_matrix_UB_33 -0.0051544000
_diffrn_radiation_monochromator mirror
_diffrn_radiation_type MoK\a
_diffrn_radiation_wavelength 0.71073
_diffrn_reflns_av_R_equivalents 0.0361
_diffrn_reflns_av_unetI/netI 0.0467
_diffrn_reflns_Laue_measured_fraction_full 0.998
_diffrn_reflns_Laue_measured_fraction_max 0.998
_diffrn_reflns_limit_h_max 9
_diffrn_reflns_limit_h_min -9
_diffrn_reflns_limit_k_max 10
_diffrn_reflns_limit_k_min -10
_diffrn_reflns_limit_l_max 17
_diffrn_reflns_limit_l_min -17
_diffrn_reflns_number 11481
_diffrn_reflns_point_group_measured_fraction_full 0.998
_diffrn_reflns_point_group_measured_fraction_max 0.998
_diffrn_reflns_theta_full 26.000
_diffrn_reflns_theta_max 26.371
_diffrn_reflns_theta_min 3.361
_diffrn_source 'SuperNova (Mo) X-ray Source'
_exptl_absorpt_coefficient_mu 0.132
_exptl_absorpt_correction_T_max 1.00000
_exptl_absorpt_correction_T_min 0.79049
_exptl_absorpt_correction_type multi-scan
_exptl_absorpt_process_details
;
CrysAlisPro, Agilent Technologies,
Version 1.171.36.32 (release 02-08-2013 CrysAlis171 .NET)
(compiled Aug  2 2013,16:46:58)
Empirical absorption correction using spherical harmonics,
 implemented in SCALE3 ABSPACK scaling algorithm.
;
_exptl_crystal_colour yellow
_exptl_crystal_colour_primary yellow
_exptl_crystal_density_diffrn 1.054
_exptl_crystal_description needle
_exptl_crystal_F_000 304
_exptl_crystal_size_max 0.4
_exptl_crystal_size_mid 0.1
_exptl_crystal_size_min 0.05
_refine_diff_density_max 0.623
_refine_diff_density_min -0.327
_refine_diff_density_rms 0.047
_refine_ls_extinction_method none
_refine_ls_goodness_of_fit_ref 1.020
_refine_ls_hydrogen_treatment constr
_refine_ls_matrix_type full
_refine_ls_number_parameters 176
_refine_ls_number_reflns 3579
_refine_ls_number_restraints 0
_refine_ls_restrained_S_all 1.020
_refine_ls_R_factor_all 0.0773
_refine_ls_R_factor_gt 0.0565
_refine_ls_shift/su_max 0.000
_refine_ls_shift/su_mean 0.000
_refine_ls_structure_factor_coef Fsqd
_refine_ls_weighting_details 'w=1/[\s^2^(Fo^2^)+(0.0572P)^2^+0.5823P] where P=(Fo^2^+2Fc^2^)/3'
_refine_ls_weighting_scheme calc
_refine_ls_wR_factor_gt 0.1358
_refine_ls_wR_factor_ref 0.1487
_reflns_Friedel_coverage 0.000
_reflns_number_gt 2699
_reflns_number_total 3579
_reflns_threshold_expression 'I > 2\s(I)'
_cod_data_source_file om501144f_si_002.cif
_cod_data_source_block aral202
_cod_depositor_comments 'Adding full bibliography for 4085184--4085185.cif.'
_cod_database_code 4085185
_shelxl_version_number 2014/6
_chemical_oxdiff_formula C14H28N1Li1N1O2Si1
_shelx_space_group_comment
;
The symmetry employed for this shelxl refinement is uniquely defined
by the following loop, which should always be used as a source of
symmetry information in preference to the above space-group names.
They are only intended as comments.
;
_reflns_odcompleteness_completeness 99.80
_reflns_odcompleteness_iscentric 1
_reflns_odcompleteness_theta 26.32
_olex2_refinement_description
;
1. Fixed Uiso
 At 1.2 times of:
  All C(H) groups, All C(H,H) groups
 At 1.5 times of:
  All C(H,H,H) groups
2.a Secondary CH2 refined with riding coordinates:
 C8(H8A,H8B), C9(H9A,H9B), C10(H10A,H10B), C12(H12A,H12B), C13(H13A,H13B)
2.b Aromatic/amide H refined with riding coordinates:
 C1(H1), C2(H2), C3(H3), C4(H4)
2.c X=CH2 refined with riding coordinates:
 C5(H5A,H5B)
2.d Idealised Me refined as rotating group:
 C6(H6A,H6B,H6C), C7(H7A,H7B,H7C), C11(H11A,H11B,H11C), C14(H14A,H14B,H14C)
;
_olex2_submission_special_instructions 'No special instructions were received'

loop_
_space_group_symop_operation_xyz
'x, y, z'
'-x, -y, -z'

loop_
_atom_site_label
_atom_site_type_symbol
_atom_site_fract_x
_atom_site_fract_y
_atom_site_fract_z
_atom_site_U_iso_or_equiv
_atom_site_adp_type
_atom_site_occupancy
_atom_site_site_symmetry_order
_atom_site_calc_flag
_atom_site_refinement_flags_posn
Si1 Si 0.20182(9) 0.17101(8) 0.35704(5) 0.0352(2) Uani 1 1 d .
O1 O -0.1580(2) 0.56205(18) 0.27972(12) 0.0355(4) Uani 1 1 d .
O2 O -0.0180(2) 0.3000(2) 0.09108(12) 0.0398(4) Uani 1 1 d .
N1 N -0.1288(2) 0.2357(2) 0.28697(14) 0.0329(4) Uani 1 1 d .
C1 C 0.2943(3) 0.2847(3) 0.2486(2) 0.0445(6) Uani 1 1 d .
H1 H 0.3486 0.2266 0.1944 0.053 Uiso 1 1 calc R
C2 C 0.2920(3) 0.4483(3) 0.2387(2) 0.0444(6) Uani 1 1 d .
H2 H 0.2564 0.5009 0.2966 0.053 Uiso 1 1 calc R
C3 C 0.3344(3) 0.5477(3) 0.1560(2) 0.0473(7) Uani 1 1 d .
H3 H 0.3673 0.5024 0.0957 0.057 Uiso 1 1 calc R
C4 C 0.3293(4) 0.7134(4) 0.1601(2) 0.0542(7) Uani 1 1 d .
H4 H 0.2843 0.7550 0.2209 0.065 Uiso 1 1 calc R
C5 C 0.3807(4) 0.8203(4) 0.0882(3) 0.0659(9) Uani 1 1 d .
H5A H 0.4270 0.7868 0.0255 0.079 Uiso 1 1 calc R
H5B H 0.3699 0.9278 0.1011 0.079 Uiso 1 1 calc R
C6 C 0.1517(4) 0.2892(4) 0.4678(2) 0.0594(8) Uani 1 1 d .
H6A H 0.0875 0.3932 0.4539 0.089 Uiso 1 1 calc GR
H6B H 0.2631 0.3007 0.4872 0.089 Uiso 1 1 calc GR
H6C H 0.0786 0.2348 0.5194 0.089 Uiso 1 1 calc GR
C7 C 0.3532(4) -0.0187(3) 0.3816(2) 0.0490(7) Uani 1 1 d .
H7A H 0.2858 -0.0871 0.4274 0.074 Uiso 1 1 calc GR
H7B H 0.4525 0.0056 0.4081 0.074 Uiso 1 1 calc GR
H7C H 0.3989 -0.0721 0.3220 0.074 Uiso 1 1 calc GR
C8 C -0.0098(3) 0.1035(3) 0.32970(18) 0.0366(5) Uani 1 1 d .
H8A H 0.0261 0.0178 0.2848 0.044 Uiso 1 1 calc R
H8B H -0.0774 0.0613 0.3894 0.044 Uiso 1 1 calc R
C9 C -0.2552(3) 0.3278(3) 0.36276(19) 0.0403(6) Uani 1 1 d .
H9A H -0.1962 0.3332 0.4177 0.048 Uiso 1 1 calc R
H9B H -0.3595 0.2736 0.3853 0.048 Uiso 1 1 calc R
C10 C -0.3174(3) 0.4956(3) 0.32489(19) 0.0392(6) Uani 1 1 d .
H10A H -0.3952 0.4929 0.2780 0.047 Uiso 1 1 calc R
H10B H -0.3846 0.5600 0.3779 0.047 Uiso 1 1 calc R
C11 C -0.1970(4) 0.7297(3) 0.25667(19) 0.0447(6) Uani 1 1 d .
H11A H -0.2848 0.7484 0.2146 0.067 Uiso 1 1 calc GR
H11B H -0.0880 0.7685 0.2244 0.067 Uiso 1 1 calc GR
H11C H -0.2443 0.7849 0.3155 0.067 Uiso 1 1 calc GR
C12 C -0.2217(3) 0.1829(3) 0.21510(19) 0.0404(6) Uani 1 1 d .
H12A H -0.3240 0.2633 0.2057 0.049 Uiso 1 1 calc R
H12B H -0.2673 0.0841 0.2393 0.049 Uiso 1 1 calc R
C13 C -0.0954(3) 0.1566(3) 0.11971(19) 0.0426(6) Uani 1 1 d .
H13A H -0.0008 0.0670 0.1265 0.051 Uiso 1 1 calc R
H13B H -0.1610 0.1330 0.0710 0.051 Uiso 1 1 calc R
C14 C 0.0900(4) 0.2921(4) -0.0038(2) 0.0569(8) Uani 1 1 d .
H14A H 0.1805 0.1986 -0.0063 0.085 Uiso 1 1 calc GR
H14B H 0.1478 0.3860 -0.0185 0.085 Uiso 1 1 calc GR
H14C H 0.0145 0.2865 -0.0506 0.085 Uiso 1 1 calc GR
Li1 Li 0.0254(5) 0.4015(5) 0.2046(3) 0.0349(9) Uani 1 1 d .

loop_
_atom_site_aniso_label
_atom_site_aniso_U_11
_atom_site_aniso_U_22
_atom_site_aniso_U_33
_atom_site_aniso_U_23
_atom_site_aniso_U_13
_atom_site_aniso_U_12
Si1 0.0291(3) 0.0391(4) 0.0382(4) -0.0022(3) -0.0113(3) -0.0012(3)
O1 0.0276(8) 0.0313(8) 0.0479(10) -0.0092(7) -0.0080(7) -0.0009(6)
O2 0.0431(10) 0.0428(9) 0.0340(9) -0.0059(7) -0.0108(7) -0.0014(8)
N1 0.0224(9) 0.0348(10) 0.0421(11) -0.0060(8) -0.0080(8) -0.0019(8)
C1 0.0274(12) 0.0551(16) 0.0516(16) -0.0069(13) -0.0104(11) -0.0018(11)
C2 0.0271(12) 0.0577(16) 0.0536(16) -0.0075(13) -0.0166(11) -0.0087(11)
C3 0.0353(13) 0.0575(17) 0.0530(17) 0.0029(13) -0.0183(12) -0.0088(12)
C4 0.0367(14) 0.0616(18) 0.070(2) -0.0029(15) -0.0246(14) -0.0061(13)
C5 0.0524(18) 0.0595(19) 0.090(3) 0.0137(18) -0.0285(17) -0.0120(15)
C6 0.0572(18) 0.0636(19) 0.0598(19) -0.0251(15) -0.0175(15) 0.0023(15)
C7 0.0421(15) 0.0543(16) 0.0506(16) -0.0056(13) -0.0182(12) 0.0059(12)
C8 0.0329(12) 0.0347(12) 0.0414(14) 0.0009(10) -0.0072(10) -0.0038(10)
C9 0.0270(12) 0.0468(14) 0.0450(14) -0.0059(11) 0.0000(10) -0.0055(10)
C10 0.0219(11) 0.0445(14) 0.0512(15) -0.0143(12) -0.0054(10) -0.0007(10)
C11 0.0481(15) 0.0370(13) 0.0474(15) -0.0103(11) -0.0083(12) 0.0019(11)
C12 0.0289(12) 0.0386(13) 0.0591(16) -0.0084(12) -0.0173(11) -0.0067(10)
C13 0.0410(14) 0.0395(13) 0.0534(16) -0.0139(12) -0.0223(12) -0.0020(11)
C14 0.0607(18) 0.0679(19) 0.0386(15) -0.0071(14) -0.0077(13) 0.0013(15)
Li1 0.0272(19) 0.038(2) 0.041(2) -0.0049(17) -0.0102(16) -0.0028(16)

loop_
_atom_type_symbol
_atom_type_description
_atom_type_scat_dispersion_real
_atom_type_scat_dispersion_imag
_atom_type_scat_source
C C 0.0033 0.0016 'International Tables Vol C Tables 4.2.6.8 and 6.1.1.4'
H H 0.0000 0.0000 'International Tables Vol C Tables 4.2.6.8 and 6.1.1.4'
Li Li -0.0003 0.0001 'International Tables Vol C Tables 4.2.6.8 and 6.1.1.4'
N N 0.0061 0.0033 'International Tables Vol C Tables 4.2.6.8 and 6.1.1.4'
O O 0.0106 0.0060 'International Tables Vol C Tables 4.2.6.8 and 6.1.1.4'
Si Si 0.0817 0.0704 'International Tables Vol C Tables 4.2.6.8 and 6.1.1.4'

loop_
_geom_angle_atom_site_label_1
_geom_angle_atom_site_label_2
_geom_angle_atom_site_label_3
_geom_angle
C1 Si1 C6 112.44(14)
C1 Si1 C7 113.07(12)
C1 Si1 C8 106.08(11)
C6 Si1 C7 108.14(13)
C6 Si1 C8 112.08(12)
C7 Si1 C8 104.81(11)
C10 O1 Li1 111.81(17)
C11 O1 C10 112.13(17)
C11 O1 Li1 127.55(19)
C13 O2 Li1 111.36(18)
C14 O2 C13 111.7(2)
C14 O2 Li1 127.9(2)
C8 N1 Li1 110.66(17)
C9 N1 C8 111.58(19)
C9 N1 C12 112.28(18)
C9 N1 Li1 105.55(17)
C12 N1 C8 113.38(18)
C12 N1 Li1 102.74(18)
Si1 C1 Li1 98.11(14)
C2 C1 Si1 126.6(2)
C2 C1 Li1 71.46(16)
C1 C2 C3 130.5(3)
C1 C2 Li1 73.38(17)
C3 C2 Li1 95.56(19)
C2 C3 C4 122.7(3)
C5 C4 C3 128.9(3)
N1 C8 Si1 112.47(15)
N1 C9 C10 111.3(2)
O1 C10 C9 107.10(17)
N1 C12 C13 110.88(19)
O2 C13 C12 107.71(19)
O1 Li1 N1 83.66(16)
O1 Li1 C1 125.4(2)
O1 Li1 C2 103.62(18)
O2 Li1 O1 123.2(2)
O2 Li1 N1 84.73(16)
O2 Li1 C1 110.91(19)
O2 Li1 C2 128.8(2)
N1 Li1 C1 95.03(17)
N1 Li1 C2 122.9(2)
C2 Li1 C1 35.16(11)

loop_
_geom_bond_atom_site_label_1
_geom_bond_atom_site_label_2
_geom_bond_distance
Si1 C1 1.819(3)
Si1 C6 1.859(3)
Si1 C7 1.869(3)
Si1 C8 1.908(2)
O1 C10 1.435(3)
O1 C11 1.427(3)
O1 Li1 1.989(4)
O2 C13 1.431(3)
O2 C14 1.424(3)
O2 Li1 1.974(4)
N1 C8 1.485(3)
N1 C9 1.470(3)
N1 C12 1.470(3)
N1 Li1 2.107(4)
C1 C2 1.380(4)
C1 Li1 2.297(4)
C2 C3 1.395(4)
C2 Li1 2.272(4)
C3 C4 1.404(4)
C4 C5 1.345(4)
C9 C10 1.511(3)
C12 C13 1.499(4)

loop_
_geom_torsion_atom_site_label_1
_geom_torsion_atom_site_label_2
_geom_torsion_atom_site_label_3
_geom_torsion_atom_site_label_4
_geom_torsion
Si1 C1 C2 C3 -169.3(2)
Si1 C1 C2 Li1 -86.3(2)
N1 C9 C10 O1 -50.8(3)
N1 C12 C13 O2 -53.7(3)
C1 C2 C3 C4 -178.1(2)
C2 C3 C4 C5 173.9(3)
C6 Si1 C1 C2 -14.8(3)
C6 Si1 C1 Li1 -87.65(17)
C7 Si1 C1 C2 -137.6(2)
C7 Si1 C1 Li1 149.52(15)
C8 Si1 C1 C2 108.1(2)
C8 Si1 C1 Li1 35.19(16)
C8 N1 C9 C10 155.91(19)
C8 N1 C12 C13 -77.5(2)
C9 N1 C8 Si1 -86.6(2)
C9 N1 C12 C13 154.9(2)
C11 O1 C10 C9 -169.46(19)
C12 N1 C8 Si1 145.46(17)
C12 N1 C9 C10 -75.5(2)
C14 O2 C13 C12 -174.0(2)
Li1 O1 C10 C9 39.9(2)
Li1 O2 C13 C12 36.1(2)
Li1 N1 C8 Si1 30.6(2)
Li1 N1 C9 C10 35.6(2)
Li1 N1 C12 C13 42.0(2)
Li1 C1 C2 C3 -83.0(3)
Li1 C2 C3 C4 109.1(3)
